data_7155205
loop_
_publ_author_name
'Zhao, Xia'
'Deng, Zhijie'
'Wei, Aoqi'
'Li, Boyang'
'Lu, Kui'

_publ_section_title
;
 Iodine-catalysed regioselective thiolation of flavonoids using sulfonyl
 hydrazides as sulfenylation reagents.
;
_journal_issue 30
_journal_name_full 'Organic &amp; biomolecular chemistry'
_journal_page_first 7304
_journal_page_last 7312
_journal_paper_doi 10.1039/c6ob01006g
_journal_volume 14
_journal_year 2016
_chemical_formula_moiety 'C32 H26 O12 S'
_chemical_formula_sum 'C32 H26 O12 S'
_chemical_formula_weight 634.59
_space_group_crystal_system triclinic
_space_group_IT_number 2
_space_group_name_Hall '-P 1'
_space_group_name_H-M_alt 'P -1'
_symmetry_space_group_name_Hall '-P 1'
_symmetry_space_group_name_H-M 'P -1'
_atom_sites_solution_hydrogens geom
_atom_sites_solution_primary direct
_audit_creation_date 2015-05-14
_audit_creation_method
;
Olex2 1.2
(compiled 2015.01.26 svn.r3150 for OlexSys, GUI svn.r4998)
;
_audit_update_record
;
2016-05-09 deposited with the CCDC.
2016-07-05 downloaded from the CCDC.
;
_cell_angle_alpha 64.089(3)
_cell_angle_beta 82.180(2)
_cell_angle_gamma 86.755(2)
_cell_formula_units_Z 2
_cell_length_a 11.7409(3)
_cell_length_b 11.8595(3)
_cell_length_c 11.9319(3)
_cell_measurement_reflns_used 9848
_cell_measurement_temperature 173.00(10)
_cell_measurement_theta_max 74.2520
_cell_measurement_theta_min 4.1340
_cell_volume 1480.49(8)
_computing_cell_refinement
;
CrysAlisPro, Agilent Technologies,
Version 1.171.37.35 (release 13-08-2014 CrysAlis171 .NET)
(compiled Aug 13 2014,18:06:01)
;
_computing_data_collection
;
CrysAlisPro, Agilent Technologies,
Version 1.171.37.35 (release 13-08-2014 CrysAlis171 .NET)
(compiled Aug 13 2014,18:06:01)
;
_computing_data_reduction
;
CrysAlisPro, Agilent Technologies,
Version 1.171.37.35 (release 13-08-2014 CrysAlis171 .NET)
(compiled Aug 13 2014,18:06:01)
;
_computing_molecular_graphics 'Olex2 (Dolomanov et al., 2009)'
_computing_publication_material 'Olex2 (Dolomanov et al., 2009)'
_computing_structure_refinement 'ShelXL (Sheldrick, 2008)'
_computing_structure_solution 'ShelXT (Sheldrick, 2015)'
_diffrn_ambient_environment N~2~
_diffrn_ambient_temperature 173.00(10)
_diffrn_detector 'CCD plate'
_diffrn_detector_area_resol_mean 5.2740
_diffrn_detector_type AtlasS2
_diffrn_measured_fraction_theta_full 0.996
_diffrn_measured_fraction_theta_max 0.996
_diffrn_measurement_details
;
  1 omega  -50.00   22.00   1.0000    1.0000
omega____ theta____ kappa____ phi______ frames
    -      -41.4852   38.0000  -90.0000 72

  2 omega  -49.00   33.00   1.0000    1.0000
omega____ theta____ kappa____ phi______ frames
    -      -41.4852   38.0000    0.0000 82

  3 omega  -50.00   33.00   1.0000    1.0000
omega____ theta____ kappa____ phi______ frames
    -      -41.4852   38.0000 -180.0000 83

  4 omega  -44.00   33.00   1.0000    1.0000
omega____ theta____ kappa____ phi______ frames
    -      -41.4852   38.0000   90.0000 77

  5 omega    6.00   34.00   1.0000    1.0000
omega____ theta____ kappa____ phi______ frames
    -       41.4852   87.0000  163.9878 28

  6 omega   10.00   94.00   1.0000    1.0000
omega____ theta____ kappa____ phi______ frames
    -       41.4852   77.0000  -90.0000 84

  7 omega   13.00   89.00   1.0000    1.0000
omega____ theta____ kappa____ phi______ frames
    -       41.4852   57.0000   30.0000 76

  8 omega    9.00   50.00   1.0000    1.0000
omega____ theta____ kappa____ phi______ frames
    -       41.4852   77.0000    0.0000 41

  9 omega   46.00   84.00   1.0000    1.0000
omega____ theta____ kappa____ phi______ frames
    -       41.4852 -125.0000 -180.0000 38

 10 omega   14.00   94.00   1.0000    1.0000
omega____ theta____ kappa____ phi______ frames
    -       41.4852   57.0000 -150.0000 80

 11 omega   49.00   87.00   1.0000    1.0000
omega____ theta____ kappa____ phi______ frames
    -       41.4852 -125.0000    0.0000 38

 12 omega    9.00  113.00   1.0000    1.0000
omega____ theta____ kappa____ phi______ frames
    -       41.4852   77.0000   90.0000 104

 13 omega   75.00  175.00   1.0000    1.2000
omega____ theta____ kappa____ phi______ frames
    -      107.7012   77.0000   60.0000 100

 14 omega   80.00  174.00   1.0000    1.2000
omega____ theta____ kappa____ phi______ frames
    -      107.7012   61.0000  150.0000 94

 15 omega  114.00  177.00   1.0000    1.2000
omega____ theta____ kappa____ phi______ frames
    -      107.7012   77.0000 -180.0000 63

 16 omega   79.00  108.00   1.0000    1.2000
omega____ theta____ kappa____ phi______ frames
    -      107.7012   61.0000   60.0000 29

 17 omega   80.00  106.00   1.0000    1.2000
omega____ theta____ kappa____ phi______ frames
    -      107.7012   61.0000  -30.0000 26

 18 omega   79.00  178.00   1.0000    1.2000
omega____ theta____ kappa____ phi______ frames
    -      107.7012   61.0000 -120.0000 99

 19 omega   55.00  139.00   1.0000    1.2000
omega____ theta____ kappa____ phi______ frames
    -      107.7012  -77.0000    0.0000 84

 20 omega  110.00  172.00   1.0000    1.2000
omega____ theta____ kappa____ phi______ frames
    -      107.7012  125.0000  -30.0000 62

 21 omega  143.00  173.00   1.0000    1.2000
omega____ theta____ kappa____ phi______ frames
    -      107.7012   77.0000  -90.0000 30

 22 omega   36.00  103.00   1.0000    1.2000
omega____ theta____ kappa____ phi______ frames
    -      107.7012  -94.0000  -90.0000 67

 23 omega   75.00  101.00   1.0000    1.2000
omega____ theta____ kappa____ phi______ frames
    -      107.7012   77.0000  -90.0000 26

 24 omega   80.00  141.00   1.0000    1.2000
omega____ theta____ kappa____ phi______ frames
    -      107.7012   61.0000    0.0000 61

 25 omega   26.00  106.00   1.0000    1.2000
omega____ theta____ kappa____ phi______ frames
    -      107.7012  -94.0000    0.0000 80

 26 omega   76.00  101.00   1.0000    1.2000
omega____ theta____ kappa____ phi______ frames
    -      107.7012   77.0000 -180.0000 25

 27 omega   79.00  177.00   1.0000    1.2000
omega____ theta____ kappa____ phi______ frames
    -      107.7012   61.0000   30.0000 98

 28 omega   35.00  116.00   1.0000    1.2000
omega____ theta____ kappa____ phi______ frames
    -      107.7012 -125.0000 -150.0000 81

 29 omega   80.00  126.00   1.0000    1.2000
omega____ theta____ kappa____ phi______ frames
    -      107.7012   61.0000 -180.0000 46

 30 omega  118.00  143.00   1.0000    1.2000
omega____ theta____ kappa____ phi______ frames
    -      107.7012   77.0000   90.0000 25
;
_diffrn_measurement_device 'four-circle diffractometer'
_diffrn_measurement_device_type 'SuperNova, Dual, Cu at zero, AtlasS2'
_diffrn_measurement_method '\w scans'
_diffrn_orient_matrix_UB_11 0.0191677000
_diffrn_orient_matrix_UB_12 0.1377489000
_diffrn_orient_matrix_UB_13 -0.0281906000
_diffrn_orient_matrix_UB_21 0.0185411000
_diffrn_orient_matrix_UB_22 0.0354927000
_diffrn_orient_matrix_UB_23 -0.1417541000
_diffrn_orient_matrix_UB_31 -0.1297329000
_diffrn_orient_matrix_UB_32 0.0249530000
_diffrn_orient_matrix_UB_33 -0.0061165000
_diffrn_radiation_monochromator mirror
_diffrn_radiation_probe x-ray
_diffrn_radiation_type CuK\a
_diffrn_radiation_wavelength 1.54184
_diffrn_reflns_av_R_equivalents 0.0349
_diffrn_reflns_av_unetI/netI 0.0342
_diffrn_reflns_Laue_measured_fraction_full 0.996
_diffrn_reflns_Laue_measured_fraction_max 0.996
_diffrn_reflns_limit_h_max 12
_diffrn_reflns_limit_h_min -14
_diffrn_reflns_limit_k_max 14
_diffrn_reflns_limit_k_min -14
_diffrn_reflns_limit_l_max 14
_diffrn_reflns_limit_l_min -14
_diffrn_reflns_number 15842
_diffrn_reflns_point_group_measured_fraction_full 0.996
_diffrn_reflns_point_group_measured_fraction_max 0.996
_diffrn_reflns_theta_full 67.072
_diffrn_reflns_theta_max 67.072
_diffrn_reflns_theta_min 3.800
_diffrn_source 'sealed X-ray tube'
_diffrn_source_type 'SuperNova (Cu) X-ray Source'
_exptl_absorpt_coefficient_mu 1.555
_exptl_absorpt_correction_T_max 1.00000
_exptl_absorpt_correction_T_min 0.56395
_exptl_absorpt_correction_type multi-scan
_exptl_absorpt_process_details
;
CrysAlisPro, Agilent Technologies,
Version 1.171.37.35 (release 13-08-2014 CrysAlis171 .NET)
(compiled Aug 13 2014,18:06:01)
Empirical absorption correction using spherical harmonics,
 implemented in SCALE3 ABSPACK scaling algorithm.
;
_exptl_crystal_colour colourless
_exptl_crystal_colour_primary colourless
_exptl_crystal_density_diffrn 1.424
_exptl_crystal_description block
_exptl_crystal_F_000 660
_exptl_crystal_size_max 0.25
_exptl_crystal_size_mid 0.24
_exptl_crystal_size_min 0.23
_refine_diff_density_max 0.633
_refine_diff_density_min -0.336
_refine_diff_density_rms 0.053
_refine_ls_extinction_method none
_refine_ls_goodness_of_fit_ref 1.051
_refine_ls_hydrogen_treatment constr
_refine_ls_matrix_type full
_refine_ls_number_parameters 412
_refine_ls_number_reflns 5262
_refine_ls_number_restraints 117
_refine_ls_restrained_S_all 1.055
_refine_ls_R_factor_all 0.0460
_refine_ls_R_factor_gt 0.0414
_refine_ls_shift/su_max 0.000
_refine_ls_shift/su_mean 0.000
_refine_ls_structure_factor_coef Fsqd
_refine_ls_weighting_details 'w=1/[\s^2^(Fo^2^)+(0.0543P)^2^+0.7508P] where P=(Fo^2^+2Fc^2^)/3'
_refine_ls_weighting_scheme calc
_refine_ls_wR_factor_gt 0.1071
_refine_ls_wR_factor_ref 0.1125
_reflns_Friedel_coverage 0.000
_reflns_number_gt 4707
_reflns_number_total 5262
_reflns_threshold_expression 'I > 2\s(I)'
_cod_data_source_file c6ob01006g2.cif
_cod_data_source_block a150512c
_cod_depositor_comments 'Adding full bibliography for 7155205.cif.'
_cod_database_code 7155205
_chemical_oxdiff_formula 'C H O N S Zn'
_shelx_space_group_comment
;
The symmetry employed for this shelxl refinement is uniquely defined
by the following loop, which should always be used as a source of
symmetry information in preference to the above space-group names.
They are only intended as comments.
;
_reflns_odcompleteness_completeness 99.60
_reflns_odcompleteness_iscentric 1
_reflns_odcompleteness_theta 66.97
_olex2_refinement_description
;
1. Fixed Uiso
 At 1.2 times of:
  All C(H) groups
 At 1.5 times of:
  All C(H,H,H) groups
2. Rigid bond restraints
 All non-hydrogen atoms
 with sigma for 1-2 distances of 0.001 and sigma for 1-3 distances of 0.001
3.a Aromatic/amide H refined with riding coordinates:
 C10(H10), C4(H4), C24(H24), C25(H25), C28(H28), C6(H6), C3(H3), C7(H7)
3.b Idealised Me refined as rotating group:
 C30(H30A,H30B,H30C), C1(H1A,H1B,H1C), C18(H18A,H18B,H18C), C22(H22A,H22B,
 H22C), C20(H20A,H20B,H20C), C32(H32A,H32B,H32C)
;
_shelx_shelxl_version_number 2014/7
_olex2_date_sample_data_collection 2015-05-12
_olex2_submission_special_instructions 'No special instructions were received'

loop_
_space_group_symop_operation_xyz
'x, y, z'
'-x, -y, -z'

loop_
_atom_site_label
_atom_site_type_symbol
_atom_site_fract_x
_atom_site_fract_y
_atom_site_fract_z
_atom_site_U_iso_or_equiv
_atom_site_adp_type
_atom_site_occupancy
_atom_site_site_symmetry_order
_atom_site_calc_flag
_atom_site_refinement_flags_posn
_atom_site_refinement_flags_adp
S1 S 0.37500(3) 0.54896(4) 0.55888(4) 0.02126(12) Uani 1 1 d . U
O8 O 0.30583(14) 0.77353(14) 1.03875(14) 0.0404(4) Uani 1 1 d . U
O10 O -0.00849(13) 0.08496(13) 1.26645(15) 0.0423(4) Uani 1 1 d . U
O4 O 0.51865(15) 0.97170(14) 0.72725(16) 0.0453(4) Uani 1 1 d . U
O5 O 0.35578(10) 0.55148(11) 0.80081(11) 0.0222(3) Uani 1 1 d . U
O1 O 0.53822(11) 0.75231(12) 0.38957(11) 0.0257(3) Uani 1 1 d . U
O7 O 0.36341(11) 0.57361(12) 1.09215(11) 0.0264(3) Uani 1 1 d . U
O3 O 0.66212(11) 0.84680(12) 0.70472(13) 0.0303(3) Uani 1 1 d . U
O6 O 0.54535(11) 0.71979(12) 0.94482(12) 0.0291(3) Uani 1 1 d . U
O9 O -0.08237(11) 0.25170(12) 1.11614(12) 0.0326(3) Uani 1 1 d . U
O2 O 0.73162(12) 0.75947(15) 0.34553(14) 0.0393(3) Uani 1 1 d . U
C13 C 0.44105(14) 0.63181(15) 0.72300(16) 0.0190(3) Uani 1 1 d . U
C12 C 0.50573(14) 0.69906(15) 0.76308(16) 0.0200(3) Uani 1 1 d . U
C14 C 0.32442(15) 0.53860(15) 0.92030(16) 0.0205(3) Uani 1 1 d . U
C9 C 0.53661(15) 0.72918(16) 0.51357(16) 0.0214(3) Uani 1 1 d . U
C23 C 0.22332(15) 0.45682(16) 0.98011(16) 0.0213(3) Uani 1 1 d . U
C11 C 0.58816(15) 0.78264(16) 0.67140(17) 0.0225(3) Uani 1 1 d . U
C16 C 0.48556(15) 0.67769(16) 0.89515(16) 0.0216(3) Uani 1 1 d . U
C5 C 0.23931(15) 0.62543(16) 0.55119(15) 0.0208(3) Uani 1 1 d . U
C10 C 0.60268(15) 0.80003(16) 0.54934(17) 0.0239(3) Uani 1 1 d . U
H10 H 0.6558 0.8583 0.4906 0.029 Uiso 1 1 calc R .
C8 C 0.45681(14) 0.64215(15) 0.60022(16) 0.0199(3) Uani 1 1 d . U
C15 C 0.38595(15) 0.59810(16) 0.96652(16) 0.0217(3) Uani 1 1 d . U
C26 C 0.02398(16) 0.31214(17) 1.07838(17) 0.0267(3) Uani 1 1 d . U
C4 C 0.22901(16) 0.75297(17) 0.51812(18) 0.0281(4) Uani 1 1 d . U
H4 H 0.2943 0.8017 0.5001 0.034 Uiso 1 1 calc R .
C24 C 0.15123(16) 0.46056(19) 1.08170(17) 0.0287(4) Uani 1 1 d . U
H24 H 0.1703 0.5114 1.1176 0.034 Uiso 1 1 calc R .
C29 C -0.08984(17) 0.13610(17) 1.21575(17) 0.0274(4) Uani 1 1 d . U
C25 C 0.05165(17) 0.38932(19) 1.12933(17) 0.0302(4) Uani 1 1 d . U
H25 H 0.0034 0.3937 1.1959 0.036 Uiso 1 1 calc R .
C28 C 0.19433(16) 0.37664(18) 0.93056(18) 0.0285(4) Uani 1 1 d . U
H28 H 0.2412 0.3727 0.8630 0.034 Uiso 1 1 calc R .
C2 C 0.02190(16) 0.73728(19) 0.53698(17) 0.0291(4) Uani 1 1 d . U
C6 C 0.14189(16) 0.55414(18) 0.57486(17) 0.0272(4) Uani 1 1 d . U
H6 H 0.1483 0.4689 0.5961 0.033 Uiso 1 1 calc R .
C17 C 0.63957(17) 0.77696(17) 0.30958(18) 0.0273(4) Uani 1 1 d . U
C27 C 0.09672(17) 0.30343(18) 0.98131(19) 0.0295(4) Uani 1 1 d . U
C21 C 0.32825(17) 0.67392(19) 1.11751(18) 0.0293(4) Uani 1 1 d . U
C3 C 0.12076(17) 0.80732(18) 0.51212(18) 0.0309(4) Uani 1 1 d . U
H3 H 0.1144 0.8926 0.4910 0.037 Uiso 1 1 calc R .
C19 C 0.61448(19) 0.93418(17) 0.74325(18) 0.0319(4) Uani 1 1 d . U
C7 C 0.03488(16) 0.61038(19) 0.56672(18) 0.0305(4) Uani 1 1 d . U
H7 H -0.0301 0.5621 0.5815 0.037 Uiso 1 1 calc R .
C30 C -0.21090(19) 0.0896(2) 1.2473(2) 0.0414(5) Uani 1 1 d . U
H30A H -0.2556 0.1305 1.2922 0.062 Uiso 1 1 calc GR .
H30B H -0.2121 0.0007 1.2986 0.062 Uiso 1 1 calc GR .
H30C H -0.2428 0.1075 1.1713 0.062 Uiso 1 1 calc GR .
C1 C -0.09528(18) 0.7954(2) 0.5364(2) 0.0421(5) Uani 1 1 d . U
H1A H -0.1182 0.7982 0.6155 0.063 Uiso 1 1 calc GR .
H1B H -0.1496 0.7461 0.5232 0.063 Uiso 1 1 calc GR .
H1C H -0.0929 0.8790 0.4700 0.063 Uiso 1 1 calc GR .
C18 C 0.6147(2) 0.8253(2) 0.17798(19) 0.0433(5) Uani 1 1 d . U
H18A H 0.5712 0.7640 0.1694 0.065 Uiso 1 1 calc GR .
H18B H 0.6857 0.8419 0.1229 0.065 Uiso 1 1 calc GR .
H18C H 0.5712 0.9013 0.1565 0.065 Uiso 1 1 calc GR .
C22 C 0.3200(2) 0.6347(2) 1.2548(2) 0.0469(6) Uani 1 1 d . U
H22A H 0.2727 0.5610 1.2987 0.070 Uiso 1 1 calc GR .
H22B H 0.2866 0.7010 1.2738 0.070 Uiso 1 1 calc GR .
H22C H 0.3955 0.6166 1.2807 0.070 Uiso 1 1 calc GR .
C20 C 0.6995(2) 0.9724(2) 0.8026(2) 0.0475(6) Uani 1 1 d . U
H20A H 0.7109 0.9045 0.8821 0.071 Uiso 1 1 calc GR .
H20B H 0.6711 1.0441 0.8151 0.071 Uiso 1 1 calc GR .
H20C H 0.7713 0.9933 0.7488 0.071 Uiso 1 1 calc GR .
O12 O -0.04133(15) 0.35146(15) 0.80843(15) 0.0480(4) Uani 1 1 d . U
O11 O 0.07367(13) 0.21447(13) 0.93943(15) 0.0389(3) Uani 1 1 d . U
C31 C -0.00019(19) 0.2480(2) 0.8528(2) 0.0366(4) Uani 1 1 d . U
C32 C -0.0228(3) 0.1447(3) 0.8203(3) 0.0568(7) Uani 1 1 d . U
H32A H -0.0713 0.0830 0.8882 0.085 Uiso 1 1 calc GR .
H32B H 0.0487 0.1068 0.8058 0.085 Uiso 1 1 calc GR .
H32C H -0.0602 0.1776 0.7457 0.085 Uiso 1 1 calc GR .

loop_
_atom_site_aniso_label
_atom_site_aniso_U_11
_atom_site_aniso_U_22
_atom_site_aniso_U_33
_atom_site_aniso_U_23
_atom_site_aniso_U_13
_atom_site_aniso_U_12
S1 0.0179(2) 0.0247(2) 0.0251(2) -0.01472(18) -0.00215(17) 0.00137(16)
O8 0.0522(9) 0.0380(7) 0.0353(7) -0.0202(6) -0.0082(7) 0.0094(7)
O10 0.0361(8) 0.0291(7) 0.0482(9) -0.0029(6) -0.0094(6) -0.0027(6)
O4 0.0532(8) 0.0301(7) 0.0575(10) -0.0230(7) -0.0125(8) 0.0100(7)
O5 0.0209(6) 0.0258(6) 0.0215(5) -0.0118(5) 0.0001(4) -0.0052(5)
O1 0.0232(6) 0.0292(6) 0.0231(5) -0.0110(5) 0.0017(5) -0.0007(5)
O7 0.0314(7) 0.0284(6) 0.0192(5) -0.0093(5) -0.0046(5) -0.0037(5)
O3 0.0230(7) 0.0352(7) 0.0380(7) -0.0216(6) 0.0028(5) -0.0090(5)
O6 0.0289(7) 0.0317(7) 0.0294(7) -0.0141(6) -0.0075(5) -0.0050(5)
O9 0.0248(6) 0.0308(6) 0.0314(7) -0.0028(5) -0.0024(5) -0.0080(5)
O2 0.0248(6) 0.0554(9) 0.0455(8) -0.0314(7) 0.0072(6) -0.0073(6)
C13 0.0142(8) 0.0193(7) 0.0232(6) -0.0094(6) -0.0013(5) 0.0016(5)
C12 0.0144(8) 0.0209(8) 0.0249(6) -0.0102(6) -0.0030(5) 0.0025(5)
C14 0.0213(8) 0.0203(8) 0.0191(6) -0.0079(6) -0.0028(5) 0.0015(5)
C9 0.0178(8) 0.0219(8) 0.0234(6) -0.0098(6) -0.0007(6) 0.0029(5)
C23 0.0193(8) 0.0205(8) 0.0211(7) -0.0060(6) -0.0038(5) 0.0008(5)
C11 0.0148(8) 0.0238(8) 0.0307(7) -0.0140(6) -0.0011(6) -0.0001(6)
C16 0.0203(8) 0.0198(8) 0.0253(6) -0.0098(6) -0.0059(6) 0.0025(6)
C5 0.0179(6) 0.0269(7) 0.0190(8) -0.0114(7) -0.0022(6) 0.0023(5)
C10 0.0183(9) 0.0236(8) 0.0286(7) -0.0117(7) 0.0027(6) -0.0017(6)
C8 0.0162(7) 0.0209(8) 0.0233(6) -0.0107(6) -0.0024(5) 0.0026(5)
C15 0.0225(8) 0.0227(8) 0.0196(6) -0.0084(6) -0.0046(6) 0.0010(6)
C26 0.0210(8) 0.0255(8) 0.0268(8) -0.0049(6) -0.0028(6) -0.0031(6)
C4 0.0221(7) 0.0264(7) 0.0342(10) -0.0117(8) -0.0044(8) 0.0012(6)
C24 0.0275(9) 0.0371(10) 0.0229(8) -0.0140(7) -0.0008(6) -0.0069(7)
C29 0.0301(8) 0.0234(8) 0.0263(9) -0.0093(6) 0.0006(7) -0.0045(6)
C25 0.0272(9) 0.0399(10) 0.0204(8) -0.0106(7) 0.0014(6) -0.0069(7)
C28 0.0246(9) 0.0310(9) 0.0322(9) -0.0171(8) 0.0026(7) -0.0036(6)
C2 0.0220(7) 0.0425(8) 0.0221(9) -0.0136(8) -0.0052(7) 0.0074(6)
C6 0.0209(7) 0.0315(8) 0.0313(9) -0.0156(8) -0.0022(7) -0.0018(6)
C17 0.0280(8) 0.0247(9) 0.0296(8) -0.0146(7) 0.0074(6) -0.0043(7)
C27 0.0258(9) 0.0266(9) 0.0373(10) -0.0155(8) -0.0010(6) -0.0035(7)
C21 0.0290(10) 0.0378(8) 0.0267(8) -0.0187(6) -0.0038(7) -0.0032(8)
C3 0.0281(8) 0.0299(8) 0.0335(10) -0.0127(8) -0.0061(8) 0.0073(6)
C19 0.0413(9) 0.0219(9) 0.0316(10) -0.0114(7) 0.0017(8) -0.0084(7)
C7 0.0188(7) 0.0425(8) 0.0320(10) -0.0176(9) -0.0027(8) -0.0025(6)
C30 0.0351(9) 0.0369(11) 0.0393(11) -0.0034(9) -0.0024(9) -0.0148(8)
C1 0.0245(8) 0.0567(13) 0.0419(12) -0.0186(11) -0.0090(9) 0.0123(9)
C18 0.0498(13) 0.0487(13) 0.0270(7) -0.0163(9) 0.0076(7) 0.0035(10)
C22 0.0598(15) 0.0610(14) 0.0286(8) -0.0267(8) -0.0075(10) -0.0013(12)
C20 0.0579(13) 0.0469(13) 0.0461(13) -0.0272(10) 0.0006(10) -0.0216(11)
O12 0.0595(11) 0.0445(8) 0.0449(9) -0.0227(7) -0.0098(7) -0.0016(7)
O11 0.0356(8) 0.0335(7) 0.0537(9) -0.0245(6) -0.0033(6) -0.0053(6)
C31 0.0344(11) 0.0423(9) 0.0367(10) -0.0220(9) 0.0059(7) -0.0122(8)
C32 0.0620(17) 0.0586(13) 0.0694(17) -0.0455(14) -0.0042(13) -0.0126(13)

loop_
_atom_type_symbol
_atom_type_description
_atom_type_scat_dispersion_real
_atom_type_scat_dispersion_imag
_atom_type_scat_source
C C 0.0181 0.0091 'International Tables Vol C Tables 4.2.6.8 and 6.1.1.4'
H H 0.0000 0.0000 'International Tables Vol C Tables 4.2.6.8 and 6.1.1.4'
O O 0.0492 0.0322 'International Tables Vol C Tables 4.2.6.8 and 6.1.1.4'
S S 0.3331 0.5567 'International Tables Vol C Tables 4.2.6.8 and 6.1.1.4'

loop_
_geom_angle_atom_site_label_1
_geom_angle_atom_site_label_2
_geom_angle_atom_site_label_3
_geom_angle
C8 S1 C5 100.85(8)
C13 O5 C14 121.45(13)
C17 O1 C9 121.32(14)
C21 O7 C15 116.46(13)
C19 O3 C11 117.21(15)
C29 O9 C26 117.53(15)
O5 C13 C12 122.05(15)
O5 C13 C8 114.65(14)
C12 C13 C8 123.29(16)
C13 C12 C11 116.10(16)
C13 C12 C16 119.03(15)
C11 C12 C16 124.87(16)
O5 C14 C23 110.91(14)
C15 C14 O5 119.40(15)
C15 C14 C23 129.69(16)
O1 C9 C10 121.83(15)
O1 C9 C8 116.83(15)
C8 C9 C10 120.95(16)
C24 C23 C14 122.20(16)
C24 C23 C28 118.43(17)
C28 C23 C14 119.29(16)
O3 C11 C12 120.13(16)
C10 C11 O3 117.25(15)
C10 C11 C12 122.56(16)
O6 C16 C12 125.00(16)
O6 C16 C15 121.24(16)
C15 C16 C12 113.75(15)
C4 C5 S1 122.47(14)
C6 C5 S1 117.70(14)
C6 C5 C4 119.78(16)
C9 C10 H10 120.3
C11 C10 C9 119.34(16)
C11 C10 H10 120.3
C13 C8 S1 120.37(13)
C9 C8 S1 121.97(13)
C9 C8 C13 117.65(16)
O7 C15 C16 116.32(15)
C14 C15 O7 119.65(15)
C14 C15 C16 123.66(16)
C25 C26 O9 120.07(17)
C25 C26 C27 120.06(17)
C27 C26 O9 119.58(17)
C5 C4 H4 120.2
C3 C4 C5 119.67(18)
C3 C4 H4 120.2
C23 C24 H24 119.7
C25 C24 C23 120.60(18)
C25 C24 H24 119.7
O10 C29 O9 122.20(17)
O10 C29 C30 127.84(18)
O9 C29 C30 109.96(16)
C26 C25 C24 120.06(18)
C26 C25 H25 120.0
C24 C25 H25 120.0
C23 C28 H28 119.8
C27 C28 C23 120.36(18)
C27 C28 H28 119.8
C3 C2 C7 117.67(17)
C3 C2 C1 121.17(19)
C7 C2 C1 121.13(19)
C5 C6 H6 120.2
C7 C6 C5 119.66(18)
C7 C6 H6 120.2
O1 C17 C18 109.94(17)
O2 C17 O1 122.86(18)
O2 C17 C18 127.20(19)
C26 C27 O11 119.33(17)
C28 C27 C26 120.39(18)
C28 C27 O11 120.19(18)
O8 C21 O7 123.09(17)
O8 C21 C22 127.5(2)
O7 C21 C22 109.40(17)
C4 C3 H3 119.3
C2 C3 C4 121.46(18)
C2 C3 H3 119.3
O4 C19 O3 122.07(18)
O4 C19 C20 127.9(2)
O3 C19 C20 110.05(19)
C2 C7 H7 119.1
C6 C7 C2 121.72(18)
C6 C7 H7 119.1
C29 C30 H30A 109.5
C29 C30 H30B 109.5
C29 C30 H30C 109.5
H30A C30 H30B 109.5
H30A C30 H30C 109.5
H30B C30 H30C 109.5
C2 C1 H1A 109.5
C2 C1 H1B 109.5
C2 C1 H1C 109.5
H1A C1 H1B 109.5
H1A C1 H1C 109.5
H1B C1 H1C 109.5
C17 C18 H18A 109.5
C17 C18 H18B 109.5
C17 C18 H18C 109.5
H18A C18 H18B 109.5
H18A C18 H18C 109.5
H18B C18 H18C 109.5
C21 C22 H22A 109.5
C21 C22 H22B 109.5
C21 C22 H22C 109.5
H22A C22 H22B 109.5
H22A C22 H22C 109.5
H22B C22 H22C 109.5
C19 C20 H20A 109.5
C19 C20 H20B 109.5
C19 C20 H20C 109.5
H20A C20 H20B 109.5
H20A C20 H20C 109.5
H20B C20 H20C 109.5
C31 O11 C27 117.13(16)
O12 C31 O11 122.20(19)
O12 C31 C32 125.3(2)
O11 C31 C32 112.5(2)
C31 C32 H32A 109.5
C31 C32 H32B 109.5
C31 C32 H32C 109.5
H32A C32 H32B 109.5
H32A C32 H32C 109.5
H32B C32 H32C 109.5

loop_
_geom_bond_atom_site_label_1
_geom_bond_atom_site_label_2
_geom_bond_distance
S1 C5 1.7811(17)
S1 C8 1.7644(18)
O8 C21 1.187(2)
O10 C29 1.190(2)
O4 C19 1.195(3)
O5 C13 1.362(2)
O5 C14 1.366(2)
O1 C9 1.379(2)
O1 C17 1.378(2)
O7 C15 1.386(2)
O7 C21 1.379(2)
O3 C11 1.387(2)
O3 C19 1.371(2)
O6 C16 1.227(2)
O9 C26 1.393(2)
O9 C29 1.364(2)
O2 C17 1.191(2)
C13 C12 1.394(2)
C13 C8 1.403(2)
C12 C11 1.410(2)
C12 C16 1.470(2)
C14 C23 1.468(2)
C14 C15 1.353(2)
C9 C10 1.403(2)
C9 C8 1.388(2)
C23 C24 1.397(3)
C23 C28 1.397(3)
C11 C10 1.366(3)
C16 C15 1.461(2)
C5 C4 1.389(3)
C5 C6 1.384(3)
C10 H10 0.9300
C26 C25 1.374(3)
C26 C27 1.381(3)
C4 H4 0.9300
C4 C3 1.388(3)
C24 H24 0.9300
C24 C25 1.384(3)
C29 C30 1.493(3)
C25 H25 0.9300
C28 H28 0.9300
C28 C27 1.378(3)
C2 C3 1.388(3)
C2 C7 1.391(3)
C2 C1 1.503(3)
C6 H6 0.9300
C6 C7 1.384(3)
C17 C18 1.483(3)
C27 O11 1.402(2)
C21 C22 1.485(3)
C3 H3 0.9300
C19 C20 1.493(3)
C7 H7 0.9300
C30 H30A 0.9600
C30 H30B 0.9600
C30 H30C 0.9600
C1 H1A 0.9600
C1 H1B 0.9600
C1 H1C 0.9600
C18 H18A 0.9600
C18 H18B 0.9600
C18 H18C 0.9600
C22 H22A 0.9600
C22 H22B 0.9600
C22 H22C 0.9600
C20 H20A 0.9600
C20 H20B 0.9600
C20 H20C 0.9600
O12 C31 1.205(3)
O11 C31 1.351(3)
C31 C32 1.484(3)
C32 H32A 0.9600
C32 H32B 0.9600
C32 H32C 0.9600

loop_
_geom_torsion_atom_site_label_1
_geom_torsion_atom_site_label_2
_geom_torsion_atom_site_label_3
_geom_torsion_atom_site_label_4
_geom_torsion
S1 C5 C4 C3 179.09(14)
S1 C5 C6 C7 -178.33(14)
O5 C13 C12 C11 -177.54(15)
O5 C13 C12 C16 3.3(2)
O5 C13 C8 S1 -3.4(2)
O5 C13 C8 C9 175.43(14)
O5 C14 C23 C24 -158.05(16)
O5 C14 C23 C28 18.7(2)
O5 C14 C15 O7 -172.24(14)
O5 C14 C15 C16 0.4(3)
O1 C9 C10 C11 172.67(15)
O1 C9 C8 S1 8.7(2)
O1 C9 C8 C13 -170.08(14)
O3 C11 C10 C9 174.60(15)
O6 C16 C15 O7 0.1(2)
O6 C16 C15 C14 -172.79(17)
O9 C26 C25 C24 -172.50(16)
O9 C26 C27 C28 170.57(17)
O9 C26 C27 O11 -12.9(3)
C13 O5 C14 C23 174.12(14)
C13 O5 C14 C15 -6.1(2)
C13 C12 C11 O3 -175.35(15)
C13 C12 C11 C10 1.6(3)
C13 C12 C16 O6 171.13(16)
C13 C12 C16 C15 -8.1(2)
C12 C13 C8 S1 177.50(13)
C12 C13 C8 C9 -3.7(2)
C12 C11 C10 C9 -2.5(3)
C12 C16 C15 O7 179.35(14)
C12 C16 C15 C14 6.5(2)
C14 O5 C13 C12 4.2(2)
C14 O5 C13 C8 -174.99(14)
C14 C23 C24 C25 174.81(17)
C14 C23 C28 C27 -176.85(17)
C9 O1 C17 O2 12.9(3)
C9 O1 C17 C18 -167.61(16)
C23 C14 C15 O7 7.5(3)
C23 C14 C15 C16 -179.82(16)
C23 C24 C25 C26 1.3(3)
C23 C28 C27 C26 2.6(3)
C23 C28 C27 O11 -173.89(17)
C11 O3 C19 O4 -13.8(3)
C11 O3 C19 C20 167.09(16)
C11 C12 C16 O6 -7.9(3)
C11 C12 C16 C15 172.88(16)
C16 C12 C11 O3 3.7(3)
C16 C12 C11 C10 -179.30(16)
C5 S1 C8 C13 74.70(15)
C5 S1 C8 C9 -104.03(15)
C5 C4 C3 C2 -0.8(3)
C5 C6 C7 C2 -1.0(3)
C10 C9 C8 S1 -178.42(13)
C10 C9 C8 C13 2.8(2)
C8 S1 C5 C4 29.97(17)
C8 S1 C5 C6 -152.49(14)
C8 C13 C12 C11 1.5(2)
C8 C13 C12 C16 -177.58(15)
C8 C9 C10 C11 0.1(3)
C15 O7 C21 O8 8.0(3)
C15 O7 C21 C22 -174.01(17)
C15 C14 C23 C24 22.2(3)
C15 C14 C23 C28 -161.05(18)
C26 O9 C29 O10 -3.1(3)
C26 O9 C29 C30 176.63(17)
C26 C27 O11 C31 85.4(2)
C4 C5 C6 C7 -0.7(3)
C24 C23 C28 C27 0.0(3)
C29 O9 C26 C25 -90.0(2)
C29 O9 C26 C27 96.1(2)
C25 C26 C27 C28 -3.4(3)
C25 C26 C27 O11 173.18(17)
C28 C23 C24 C25 -2.0(3)
C28 C27 O11 C31 -98.0(2)
C6 C5 C4 C3 1.6(3)
C17 O1 C9 C10 42.6(2)
C17 O1 C9 C8 -144.61(16)
C27 C26 C25 C24 1.4(3)
C27 O11 C31 O12 3.2(3)
C27 O11 C31 C32 -177.06(19)
C21 O7 C15 C14 -119.18(18)
C21 O7 C15 C16 67.6(2)
C3 C2 C7 C6 1.7(3)
C19 O3 C11 C12 -66.7(2)
C19 O3 C11 C10 116.14(18)
C7 C2 C3 C4 -0.8(3)
C1 C2 C3 C4 177.04(18)
C1 C2 C7 C6 -176.14(18)
